data_2311939
loop_
_publ_author_name
'Lu, Norman'
'Zheng, Jing Hung'
'Lu, Yi Jing'
'Chiang, Hsing Fang'
'Chu, Chun Wei'
'Thrasher, Joseph S.'
'Wen, Yuh Sheng'
'Liu, Ling Kang'

_publ_section_title
;
 Side-chain conformations in the isomorphous polyfluorinated
 {4,4'-bis[(2,2-difluoroethoxy)methyl]-2,2'-bipyridine-\k<sup>2</sup>N,N'}dichloridopalladium
 and -platinum complexes.
;
_journal_issue 'Pt 11'
_journal_name_full 'Acta crystallographica. Section C, Structural chemistry'
_journal_page_first 930
_journal_page_last 936
_journal_paper_doi 10.1107/S2053229617013857
_journal_volume 73
_journal_year 2017
_chemical_formula_moiety 'C16 H14 Cl2 F6 N2 O2 Pd'
_chemical_formula_sum 'C16 H14 Cl2 F6 N2 O2 Pd'
_chemical_formula_weight 557.59
_space_group_IT_number 14
_space_group_name_Hall '-P 2ybc'
_space_group_name_H-M_alt 'P 1 21/c 1'
_symmetry_cell_setting monoclinic
_symmetry_space_group_name_H-M 'P 1 21/c 1'
_atom_sites_solution_hydrogens geom
_atom_sites_solution_primary direct
_atom_sites_solution_secondary difmap
_audit_creation_method SHELXL-97
_cell_angle_alpha 90.00
_cell_angle_beta 100.992(4)
_cell_angle_gamma 90.00
_cell_formula_units_Z 4
_cell_length_a 9.2180(9)
_cell_length_b 17.4137(18)
_cell_length_c 12.1884(12)
_cell_measurement_reflns_used 0
_cell_measurement_temperature 200(2)
_cell_measurement_theta_max 0
_cell_measurement_theta_min 0
_cell_volume 1920.6(3)
_computing_molecular_graphics 'Ortep-3 for Windows (Farrugia, 1997)'
_computing_publication_material 'WinGX publication routines (Farrugia, 1999)'
_computing_structure_refinement 'SHELXL-97 (Sheldrick, 1997)'
_computing_structure_solution 'SHELXS-86 (Sheldrick, 1986)'
_diffrn_ambient_temperature 200(2)
_diffrn_measured_fraction_theta_full 0.995
_diffrn_measured_fraction_theta_max 0.995
_diffrn_radiation_monochromator graphite
_diffrn_radiation_source 'fine-focus sealed tube'
_diffrn_radiation_type MoK\a
_diffrn_radiation_wavelength 0.71073
_diffrn_reflns_av_R_equivalents 0.0283
_diffrn_reflns_av_sigmaI/netI 0.0274
_diffrn_reflns_limit_h_max 9
_diffrn_reflns_limit_h_min -10
_diffrn_reflns_limit_k_max 20
_diffrn_reflns_limit_k_min -16
_diffrn_reflns_limit_l_max 14
_diffrn_reflns_limit_l_min -14
_diffrn_reflns_number 12537
_diffrn_reflns_theta_full 25.03
_diffrn_reflns_theta_max 25.03
_diffrn_reflns_theta_min 2.25
_exptl_absorpt_coefficient_mu 1.317
_exptl_absorpt_correction_T_max 0.7605
_exptl_absorpt_correction_T_min 0.6210
_exptl_absorpt_correction_type multi-scan
_exptl_crystal_colour orange-yellow
_exptl_crystal_density_diffrn 1.928
_exptl_crystal_density_method 'not measured'
_exptl_crystal_description prism
_exptl_crystal_F_000 1096
_exptl_crystal_size_max 0.40
_exptl_crystal_size_mid 0.32
_exptl_crystal_size_min 0.22
_refine_diff_density_max 2.215
_refine_diff_density_min -1.637
_refine_diff_density_rms 0.117
_refine_ls_extinction_method none
_refine_ls_goodness_of_fit_ref 1.850
_refine_ls_hydrogen_treatment constr
_refine_ls_matrix_type full
_refine_ls_number_parameters 251
_refine_ls_number_reflns 3378
_refine_ls_number_restraints 0
_refine_ls_restrained_S_all 1.850
_refine_ls_R_factor_all 0.0537
_refine_ls_R_factor_gt 0.0483
_refine_ls_shift/su_max 0.122
_refine_ls_shift/su_mean 0.004
_refine_ls_structure_factor_coef Fsqd
_refine_ls_weighting_details 'calc w=1/[\s^2^(Fo^2^)+(0.0349P)^2^+2.3361P] where P=(Fo^2^+2Fc^2^)/3'
_refine_ls_weighting_scheme calc
_refine_ls_wR_factor_gt 0.1332
_refine_ls_wR_factor_ref 0.1359
_reflns_number_gt 2975
_reflns_number_total 3378
_reflns_threshold_expression >2sigma(I)
_cod_data_source_file ku3207sup5.cif
_cod_data_source_block a10168
_cod_original_sg_symbol_H-M 'P 21/c'
_cod_database_code 2311939

loop_
_symmetry_equiv_pos_as_xyz
'x, y, z'
'-x, y+1/2, -z+1/2'
'-x, -y, -z'
'x, -y-1/2, z-1/2'

loop_
_atom_site_label
_atom_site_type_symbol
_atom_site_fract_x
_atom_site_fract_y
_atom_site_fract_z
_atom_site_U_iso_or_equiv
_atom_site_adp_type
_atom_site_occupancy
_atom_site_symmetry_multiplicity
_atom_site_calc_flag
_atom_site_refinement_flags
_atom_site_disorder_assembly
_atom_site_disorder_group
C1 C 0.1064(7) 0.9895(4) 0.1735(5) 0.0390(14) Uani 1 1 d . . .
H1 H 0.0685 1.0375 0.1917 0.047 Uiso 1 1 calc R . .
C2 C 0.0822(7) 0.9255(4) 0.2330(5) 0.0424(15) Uani 1 1 d . . .
H2 H 0.0277 0.9298 0.2915 0.051 Uiso 1 1 calc R . .
C3 C 0.1361(6) 0.8553(4) 0.2088(5) 0.0379(13) Uani 1 1 d . . .
C4 C 0.1103(8) 0.7851(4) 0.2755(5) 0.0471(16) Uani 1 1 d . . .
H4A H 0.1758 0.7877 0.3499 0.057 Uiso 1 1 calc R . .
H4B H 0.0069 0.7856 0.2871 0.057 Uiso 1 1 calc R . .
C5 C 0.0126(7) 0.6916(4) 0.1416(5) 0.0470(16) Uani 1 1 d . . .
H5A H -0.0182 0.7332 0.0868 0.056 Uiso 1 1 calc R . .
H5B H -0.0717 0.6788 0.1780 0.056 Uiso 1 1 calc R . .
C6 C 0.0592(8) 0.6231(5) 0.0853(6) 0.0577(19) Uani 1 1 d . . .
C7 C 0.2154(6) 0.8520(3) 0.1236(5) 0.0371(13) Uani 1 1 d . . .
H7 H 0.2562 0.8045 0.1059 0.045 Uiso 1 1 calc R . .
C8 C 0.2360(6) 0.9168(3) 0.0641(4) 0.0318(12) Uani 1 1 d . . .
C9 C 0.3148(6) 0.9183(3) -0.0308(5) 0.0322(12) Uani 1 1 d . . .
C10 C 0.3749(6) 0.8540(3) -0.0713(5) 0.0350(13) Uani 1 1 d . . .
H10 H 0.3691 0.8057 -0.0361 0.042 Uiso 1 1 calc R . .
C11 C 0.4435(6) 0.8593(3) -0.1623(5) 0.0340(13) Uani 1 1 d . . .
C12 C 0.5066(7) 0.7906(3) -0.2119(6) 0.0476(16) Uani 1 1 d . A .
H12A H 0.4643 0.7879 -0.2928 0.057 Uiso 1 1 calc R . .
H12B H 0.6149 0.7969 -0.2034 0.057 Uiso 1 1 calc R . .
C13 C 0.6004(8) 0.6854(4) -0.1002(6) 0.0530(17) Uani 1 1 d . A .
H13A H 0.6550 0.7207 -0.0432 0.064 Uiso 1 1 calc R . .
H13B H 0.6671 0.6693 -0.1507 0.064 Uiso 1 1 calc R . .
C14 C 0.5472(9) 0.6182(5) -0.0466(7) 0.070(2) Uani 1 1 d . . .
C15 C 0.4547(7) 0.9316(3) -0.2078(5) 0.0373(14) Uani 1 1 d . . .
H15 H 0.5045 0.9380 -0.2686 0.045 Uiso 1 1 calc R . .
C16 C 0.3937(6) 0.9939(3) -0.1646(4) 0.0351(13) Uani 1 1 d . . .
H16 H 0.4011 1.0430 -0.1972 0.042 Uiso 1 1 calc R . .
N1 N 0.1833(5) 0.9858(3) 0.0890(4) 0.0326(10) Uani 1 1 d . . .
N2 N 0.3236(5) 0.9879(3) -0.0778(3) 0.0309(10) Uani 1 1 d . . .
O1 O 0.1368(5) 0.7152(2) 0.2229(4) 0.0466(11) Uani 1 1 d . . .
O2 O 0.4762(5) 0.7211(2) -0.1601(5) 0.0588(13) Uani 1 1 d . . .
F1 F -0.0505(6) 0.5987(4) 0.0037(5) 0.0969(18) Uani 1 1 d . . .
F2 F 0.0966(8) 0.5643(3) 0.1555(5) 0.0994(14) Uani 1 1 d . . .
F3 F 0.1754(7) 0.6360(4) 0.0378(6) 0.1335(19) Uani 1 1 d . . .
F4 F 0.4585(8) 0.6338(4) 0.0213(5) 0.128(3) Uani 1 1 d . A .
F5 F 0.4713(8) 0.5696(3) -0.1177(5) 0.0994(14) Uani 1 1 d . A .
F6 F 0.6529(7) 0.5847(4) 0.0222(6) 0.1335(19) Uani 1 1 d . A 1
Cl1 Cl 0.10867(17) 1.16327(8) 0.08374(12) 0.0410(4) Uani 1 1 d . . .
Cl2 Cl 0.28306(17) 1.16712(8) -0.12517(12) 0.0412(4) Uani 1 1 d . . .
Pd1 Pd 0.22504(5) 1.07410(2) -0.00746(3) 0.02938(18) Uani 1 1 d . . .

loop_
_atom_site_aniso_label
_atom_site_aniso_U_11
_atom_site_aniso_U_22
_atom_site_aniso_U_33
_atom_site_aniso_U_23
_atom_site_aniso_U_13
_atom_site_aniso_U_12
C1 0.043(3) 0.045(3) 0.032(3) -0.002(3) 0.016(3) -0.005(3)
C2 0.044(4) 0.053(4) 0.034(3) 0.005(3) 0.017(3) -0.006(3)
C3 0.034(3) 0.044(4) 0.035(3) 0.008(3) 0.005(2) -0.002(3)
C4 0.052(4) 0.047(4) 0.045(4) 0.015(3) 0.016(3) -0.001(3)
C5 0.044(4) 0.053(4) 0.047(4) 0.014(3) 0.014(3) 0.005(3)
C6 0.054(4) 0.074(5) 0.050(4) 0.002(4) 0.022(3) 0.005(4)
C7 0.034(3) 0.039(3) 0.039(3) 0.005(3) 0.007(3) -0.002(3)
C8 0.028(3) 0.039(3) 0.029(3) 0.001(2) 0.004(2) -0.005(2)
C9 0.027(3) 0.037(3) 0.031(3) 0.003(2) 0.002(2) -0.005(2)
C10 0.032(3) 0.032(3) 0.040(3) 0.005(2) 0.007(2) -0.002(2)
C11 0.030(3) 0.034(3) 0.038(3) -0.003(2) 0.005(2) 0.000(2)
C12 0.048(4) 0.035(3) 0.067(4) 0.000(3) 0.026(3) 0.003(3)
C13 0.051(4) 0.059(4) 0.054(4) 0.009(3) 0.020(3) -0.001(3)
C14 0.050(5) 0.087(6) 0.073(5) 0.023(5) 0.015(4) 0.005(4)
C15 0.042(3) 0.040(3) 0.033(3) -0.002(2) 0.015(3) -0.002(3)
C16 0.042(3) 0.035(3) 0.031(3) 0.004(2) 0.014(2) 0.000(3)
N1 0.032(3) 0.034(3) 0.031(2) 0.000(2) 0.0061(19) -0.005(2)
N2 0.034(3) 0.033(2) 0.027(2) 0.0015(19) 0.0073(19) -0.003(2)
O1 0.045(3) 0.045(3) 0.051(3) 0.013(2) 0.011(2) 0.001(2)
O2 0.045(3) 0.036(2) 0.099(4) 0.006(2) 0.023(3) 0.001(2)
F1 0.087(4) 0.119(4) 0.079(3) -0.036(3) 0.002(3) 0.024(3)
F2 0.144(4) 0.050(2) 0.109(3) -0.0004(19) 0.040(3) -0.008(2)
F3 0.090(3) 0.170(5) 0.150(4) 0.080(4) 0.048(3) 0.021(3)
F4 0.151(6) 0.164(6) 0.094(4) -0.012(4) 0.083(4) -0.054(5)
F5 0.144(4) 0.050(2) 0.109(3) -0.0004(19) 0.040(3) -0.008(2)
F6 0.090(3) 0.170(5) 0.150(4) 0.080(4) 0.048(3) 0.021(3)
Cl1 0.0519(9) 0.0370(8) 0.0378(8) -0.0015(6) 0.0182(7) 0.0031(6)
Cl2 0.0536(9) 0.0340(8) 0.0407(8) 0.0064(6) 0.0210(7) 0.0012(6)
Pd1 0.0331(3) 0.0298(3) 0.0263(3) -0.00044(16) 0.00834(18) -0.00308(17)

loop_
_atom_type_symbol
_atom_type_description
_atom_type_scat_dispersion_real
_atom_type_scat_dispersion_imag
_atom_type_scat_source
C C 0.0033 0.0016 'International Tables Vol C Tables 4.2.6.8 and 6.1.1.4'
H H 0.0000 0.0000 'International Tables Vol C Tables 4.2.6.8 and 6.1.1.4'
N N 0.0061 0.0033 'International Tables Vol C Tables 4.2.6.8 and 6.1.1.4'
O O 0.0106 0.0060 'International Tables Vol C Tables 4.2.6.8 and 6.1.1.4'
F F 0.0171 0.0103 'International Tables Vol C Tables 4.2.6.8 and 6.1.1.4'
Cl Cl 0.1484 0.1585 'International Tables Vol C Tables 4.2.6.8 and 6.1.1.4'
Pd Pd -0.9988 1.0072 'International Tables Vol C Tables 4.2.6.8 and 6.1.1.4'

loop_
_geom_angle_atom_site_label_1
_geom_angle_atom_site_label_2
_geom_angle_atom_site_label_3
_geom_angle
N1 C1 C2 121.7(6)
N1 C1 H1 119.2
C2 C1 H1 119.2
C1 C2 C3 120.5(6)
C1 C2 H2 119.7
C3 C2 H2 119.7
C2 C3 C7 117.6(5)
C2 C3 C4 120.3(5)
C7 C3 C4 122.1(6)
O1 C4 C3 113.1(5)
O1 C4 H4A 109.0
C3 C4 H4A 108.9
O1 C4 H4B 109.0
C3 C4 H4B 109.0
H4A C4 H4B 107.8
O1 C5 C6 106.8(5)
O1 C5 H5A 110.4
C6 C5 H5A 110.4
O1 C5 H5B 110.4
C6 C5 H5B 110.4
H5A C5 H5B 108.6
F3 C6 F2 106.1(7)
F3 C6 F1 106.6(7)
F2 C6 F1 107.3(7)
F3 C6 C5 113.2(7)
F2 C6 C5 112.5(6)
F1 C6 C5 110.7(6)
C8 C7 C3 120.6(6)
C8 C7 H7 119.7
C3 C7 H7 119.7
N1 C8 C7 121.4(5)
N1 C8 C9 114.3(5)
C7 C8 C9 124.4(5)
N2 C9 C10 121.0(5)
N2 C9 C8 115.2(5)
C10 C9 C8 123.7(5)
C9 C10 C11 120.6(5)
C9 C10 H10 119.7
C11 C10 H10 119.7
C15 C11 C10 117.5(5)
C15 C11 C12 119.8(5)
C10 C11 C12 122.7(5)
O2 C12 C11 112.0(5)
O2 C12 H12A 109.2
C11 C12 H12A 109.2
O2 C12 H12B 109.2
C11 C12 H12B 109.2
H12A C12 H12B 107.9
O2 C13 C14 106.3(6)
O2 C13 H13A 110.5
C14 C13 H13A 110.5
O2 C13 H13B 110.5
C14 C13 H13B 110.5
H13A C13 H13B 108.7
F6 C14 F4 99.8(7)
F6 C14 F5 112.2(8)
F4 C14 F5 103.6(7)
F6 C14 C13 111.9(7)
F4 C14 C13 114.9(8)
F5 C14 C13 113.6(7)
C16 C15 C11 119.8(5)
C16 C15 H15 120.1
C11 C15 H15 120.1
N2 C16 C15 122.2(5)
N2 C16 H16 118.9
C15 C16 H16 118.9
C8 N1 C1 118.3(5)
C8 N1 Pd1 115.5(4)
C1 N1 Pd1 126.3(4)
C16 N2 C9 118.8(5)
C16 N2 Pd1 126.6(4)
C9 N2 Pd1 114.7(4)
C5 O1 C4 112.1(5)
C13 O2 C12 113.9(5)
N1 Pd1 N2 80.36(19)
N1 Pd1 Cl1 94.29(14)
N2 Pd1 Cl1 174.65(13)
N1 Pd1 Cl2 175.06(14)
N2 Pd1 Cl2 94.70(13)
Cl1 Pd1 Cl2 90.65(5)

loop_
_geom_bond_atom_site_label_1
_geom_bond_atom_site_label_2
_geom_bond_distance
C1 N1 1.358(7)
C1 C2 1.371(8)
C1 H1 0.9500
C2 C3 1.373(9)
C2 H2 0.9500
C3 C7 1.382(8)
C3 C4 1.511(8)
C4 O1 1.419(8)
C4 H4A 0.9900
C4 H4B 0.9900
C5 O1 1.424(8)
C5 C6 1.481(10)
C5 H5A 0.9900
C5 H5B 0.9900
C6 F3 1.330(8)
C6 F2 1.336(9)
C6 F1 1.345(9)
C7 C8 1.374(8)
C7 H7 0.9500
C8 N1 1.351(7)
C8 C9 1.479(8)
C9 N2 1.348(7)
C9 C10 1.382(8)
C10 C11 1.381(8)
C10 H10 0.9500
C11 C15 1.387(8)
C11 C12 1.506(8)
C12 O2 1.417(7)
C12 H12A 0.9900
C12 H12B 0.9900
C13 O2 1.383(8)
C13 C14 1.471(10)
C13 H13A 0.9900
C13 H13B 0.9900
C14 F6 1.295(10)
C14 F4 1.298(9)
C14 F5 1.313(10)
C15 C16 1.372(8)
C15 H15 0.9500
C16 N2 1.345(7)
C16 H16 0.9500
N1 Pd1 2.016(4)
N2 Pd1 2.028(4)
Cl1 Pd1 2.2918(14)
Cl2 Pd1 2.2937(14)
